data_7010510
loop_
_publ_author_name
'Coapes, R. Benjamin'
'Souza, Fabio E. S.'
'Fox, Mark A.'
'Batsanov, Andrei S.'
'Goeta, Andr\'es E.'
'Yufit, Dimitrii S.'
'Leech, Michael A.'
'Howard, Judith A. K.'
'Scott, Andrew J.'
'Clegg, William'
'Marder, Todd B.'

_publ_section_title
;
 Phosphine promoted substituent redistribution reactions of
 B-chlorocatechol borane: molecular structures of ClBcat, BrBcat and
 L&#x00B7;ClBcat (cat&#x2005;=&#x2005;1,2-O2C6H4;
 L&#x2005;=&#x2005;PMe3, PEt3, PBut3, PCy3, NEt3)&#x2020;
;
_journal_issue 8
_journal_name_full 'Journal of the Chemical Society, Dalton Transactions'
_journal_page_first 1201
_journal_paper_doi 10.1039/b010025k
_journal_year 2001
_chemical_formula_sum 'C12 H19 B Cl O2 P'
_chemical_formula_weight 272.50
_chemical_name_systematic
; 
2-chloro-2-(triethylphosphino)-1,3,2-benzodioxaborole 
;
_space_group_IT_number 61
_symmetry_cell_setting orthorhombic
_symmetry_space_group_name_Hall '-P 2ac 2ab'
_symmetry_space_group_name_H-M 'P b c a'
_atom_sites_solution_hydrogens difmap
_atom_sites_solution_primary direct
_atom_sites_solution_secondary difmap
_audit_creation_method SHELXL-97
_cell_angle_alpha 90.00
_cell_angle_beta 90.00
_cell_angle_gamma 90.00
_cell_formula_units_Z 8
_cell_length_a 13.4416(12)
_cell_length_b 14.0419(12)
_cell_length_c 14.6040(14)
_cell_measurement_reflns_used 926
_cell_measurement_temperature 200(2)
_cell_measurement_theta_max 23.63
_cell_measurement_theta_min 13.61
_cell_volume 2756.4(4)
_computing_cell_refinement 'Bruker SMART'
_computing_data_collection 'Bruker SMART'
_computing_data_reduction 'Bruker SAINT'
_computing_molecular_graphics SHELXTL
_computing_publication_material SHELXTL
_computing_structure_refinement 'SHELXL-97 (Sheldrick, 1997)'
_computing_structure_solution 'SHELXS-97 (Sheldrick, 1990)'
_diffrn_ambient_temperature 200(2)
_diffrn_detector_area_resol_mean 8
_diffrn_measured_fraction_theta_full 0.998
_diffrn_measured_fraction_theta_max 0.998
_diffrn_measurement_device_type 'SMART 1K CCD area detector'
_diffrn_measurement_method '\w scans'
_diffrn_radiation_monochromator graphite
_diffrn_radiation_source 'fine-focus sealed tube'
_diffrn_radiation_type MoK\a
_diffrn_radiation_wavelength 0.71073
_diffrn_reflns_av_R_equivalents 0.1318
_diffrn_reflns_av_sigmaI/netI 0.0491
_diffrn_reflns_limit_h_max 16
_diffrn_reflns_limit_h_min -17
_diffrn_reflns_limit_k_max 18
_diffrn_reflns_limit_k_min -16
_diffrn_reflns_limit_l_max 18
_diffrn_reflns_limit_l_min -18
_diffrn_reflns_number 27702
_diffrn_reflns_theta_full 27.52
_diffrn_reflns_theta_max 27.52
_diffrn_reflns_theta_min 2.52
_diffrn_standards_decay_% 0
_exptl_absorpt_coefficient_mu 0.380
_exptl_absorpt_correction_type none
_exptl_crystal_colour colourless
_exptl_crystal_density_diffrn 1.313
_exptl_crystal_density_meas ?
_exptl_crystal_density_method .
_exptl_crystal_description block
_exptl_crystal_F_000 1152
_exptl_crystal_size_max 0.60
_exptl_crystal_size_mid 0.50
_exptl_crystal_size_min 0.40
_refine_diff_density_max 0.559
_refine_diff_density_min -0.454
_refine_diff_density_rms 0.067
_refine_ls_extinction_method none
_refine_ls_goodness_of_fit_ref 1.074
_refine_ls_hydrogen_treatment refall
_refine_ls_matrix_type full
_refine_ls_number_parameters 230
_refine_ls_number_reflns 3169
_refine_ls_number_restraints 0
_refine_ls_restrained_S_all 1.074
_refine_ls_R_factor_all 0.0462
_refine_ls_R_factor_gt 0.0393
_refine_ls_shift/su_max 0.001
_refine_ls_shift/su_mean 0.000
_refine_ls_structure_factor_coef Fsqd
_refine_ls_weighting_details 'calc w=1/[\s^2^(Fo^2^)+(0.0492P)^2^+1.1681P] where P=(Fo^2^+2Fc^2^)/3'
_refine_ls_weighting_scheme calc
_refine_ls_wR_factor_gt 0.0993
_refine_ls_wR_factor_ref 0.1059
_reflns_number_gt 2756
_reflns_number_total 3169
_reflns_threshold_expression I>2\s(I)
_cod_data_source_file b010025k.txt
_cod_data_source_block 3b
_cod_depositor_comments
;
The following automatic conversions were performed:
'_symmetry_cell_setting' value 'Orthorhombic' changed to 'orthorhombic'
according to '/home/saulius/struct/CIF-dictionaries/cif_core.dic'
dictionary named 'cif_core.dic' version 2.4.1 from 2010-06-29.

Automatic conversion script
Id: cif_fix_enum 1527 2010-12-29 10:47:43Z saulius 
;
_cod_original_sg_symbol_H-M Pbca
_cod_database_code 7010510

loop_
_symmetry_equiv_pos_as_xyz
'x, y, z'
'-x+1/2, -y, z+1/2'
'-x, y+1/2, -z+1/2'
'x+1/2, -y+1/2, -z'
'-x, -y, -z'
'x-1/2, y, -z-1/2'
'x, -y-1/2, z-1/2'
'-x-1/2, y-1/2, z'

loop_
_atom_site_label
_atom_site_type_symbol
_atom_site_fract_x
_atom_site_fract_y
_atom_site_fract_z
_atom_site_U_iso_or_equiv
_atom_site_adp_type
_atom_site_occupancy
_atom_site_symmetry_multiplicity
_atom_site_calc_flag
_atom_site_refinement_flags
_atom_site_disorder_assembly
_atom_site_disorder_group
B1 B 0.64592(13) -0.12842(12) 0.66502(12) 0.0229(3) Uani 1 1 d . . .
Cl1 Cl 0.56932(3) -0.22283(3) 0.72961(3) 0.03196(14) Uani 1 1 d . . .
C1 C 0.71639(11) -0.17019(10) 0.53065(11) 0.0223(3) Uani 1 1 d . . .
O1 O 0.62792(8) -0.13711(8) 0.56682(8) 0.0241(2) Uani 1 1 d . . .
C2 C 0.79018(12) -0.17126(10) 0.59770(11) 0.0230(3) Uani 1 1 d . . .
O2 O 0.75248(8) -0.14199(8) 0.68078(8) 0.0263(3) Uani 1 1 d . . .
C3 C 0.88684(12) -0.19888(12) 0.57765(13) 0.0292(4) Uani 1 1 d . . .
H3 H 0.9358(17) -0.2004(15) 0.6236(16) 0.038(6) Uiso 1 1 d . . .
C4 C 0.90636(14) -0.22808(12) 0.48737(14) 0.0339(4) Uani 1 1 d . . .
H4 H 0.9705(18) -0.2473(16) 0.4715(16) 0.041(6) Uiso 1 1 d . . .
C5 C 0.83194(15) -0.22948(12) 0.42122(13) 0.0334(4) Uani 1 1 d . . .
H5 H 0.8430(17) -0.2502(16) 0.3601(17) 0.043(6) Uiso 1 1 d . . .
C6 C 0.73427(14) -0.19999(12) 0.44208(12) 0.0282(3) Uani 1 1 d . . .
H6 H 0.6844(16) -0.1991(15) 0.3947(16) 0.038(6) Uiso 1 1 d . . .
P1 P 0.59972(3) -0.00031(3) 0.70886(3) 0.02225(13) Uani 1 1 d . . .
C10 C 0.54797(14) 0.00195(12) 0.82408(12) 0.0295(4) Uani 1 1 d . . .
H10A H 0.4902(17) -0.0357(15) 0.8212(16) 0.036(5) Uiso 1 1 d . . .
H10B H 0.5280(19) 0.0696(18) 0.8356(18) 0.052(7) Uiso 1 1 d . . .
C11 C 0.61810(16) -0.03370(16) 0.89888(13) 0.0380(4) Uani 1 1 d . . .
H11A H 0.647(2) -0.099(2) 0.886(2) 0.066(8) Uiso 1 1 d . . .
H11B H 0.674(2) 0.011(2) 0.907(2) 0.066(8) Uiso 1 1 d . . .
H11C H 0.583(2) -0.040(2) 0.960(2) 0.062(8) Uiso 1 1 d . . .
C20 C 0.50233(13) 0.04492(12) 0.63382(12) 0.0289(3) Uani 1 1 d . . .
H20A H 0.5320(17) 0.0566(17) 0.5769(18) 0.045(6) Uiso 1 1 d . . .
H20B H 0.4809(18) 0.1072(17) 0.6590(18) 0.048(7) Uiso 1 1 d . . .
C21 C 0.41345(14) -0.02246(15) 0.62506(15) 0.0347(4) Uani 1 1 d . . .
H21A H 0.3641(19) 0.0054(16) 0.5843(18) 0.045(7) Uiso 1 1 d . . .
H21B H 0.3822(19) -0.0350(19) 0.684(2) 0.054(7) Uiso 1 1 d . . .
H21C H 0.4325(18) -0.0846(18) 0.5991(17) 0.046(6) Uiso 1 1 d . . .
C30 C 0.70228(14) 0.08470(12) 0.70457(12) 0.0294(4) Uani 1 1 d . . .
H30A H 0.7472(19) 0.0681(18) 0.7530(18) 0.049(6) Uiso 1 1 d . . .
H30B H 0.6737(17) 0.1489(17) 0.7183(16) 0.043(6) Uiso 1 1 d . . .
C31 C 0.75792(14) 0.08536(13) 0.61317(14) 0.0337(4) Uani 1 1 d . . .
H31A H 0.715(2) 0.1061(18) 0.5619(19) 0.055(7) Uiso 1 1 d . . .
H31B H 0.7853(19) 0.0242(18) 0.5990(18) 0.049(7) Uiso 1 1 d . . .
H31C H 0.8120(17) 0.1290(16) 0.6153(16) 0.040(6) Uiso 1 1 d . . .

loop_
_atom_site_aniso_label
_atom_site_aniso_U_11
_atom_site_aniso_U_22
_atom_site_aniso_U_33
_atom_site_aniso_U_23
_atom_site_aniso_U_13
_atom_site_aniso_U_12
B1 0.0241(8) 0.0222(8) 0.0226(8) -0.0007(6) 0.0000(6) 0.0016(6)
Cl1 0.0407(3) 0.0247(2) 0.0305(2) 0.00229(15) 0.00680(17) -0.00293(15)
C1 0.0251(7) 0.0172(7) 0.0247(7) 0.0009(5) 0.0011(6) 0.0006(5)
O1 0.0223(5) 0.0278(6) 0.0222(5) -0.0012(4) -0.0012(4) 0.0036(4)
C2 0.0259(7) 0.0173(7) 0.0256(7) -0.0006(6) -0.0009(6) 0.0006(5)
O2 0.0258(6) 0.0296(6) 0.0237(6) -0.0035(4) -0.0035(4) 0.0038(4)
C3 0.0243(8) 0.0228(8) 0.0403(10) -0.0002(7) -0.0022(7) 0.0015(6)
C4 0.0306(9) 0.0272(9) 0.0440(11) 0.0016(7) 0.0099(8) 0.0069(6)
C5 0.0467(10) 0.0257(8) 0.0278(8) 0.0001(7) 0.0095(7) 0.0079(7)
C6 0.0377(9) 0.0233(8) 0.0236(8) 0.0007(6) -0.0009(7) 0.0035(6)
P1 0.0252(2) 0.0204(2) 0.0212(2) -0.00091(14) -0.00018(15) 0.00137(14)
C10 0.0337(9) 0.0299(9) 0.0247(8) -0.0021(6) 0.0045(7) 0.0013(7)
C11 0.0443(11) 0.0453(11) 0.0243(9) 0.0031(8) -0.0033(8) -0.0009(9)
C20 0.0337(9) 0.0243(8) 0.0288(8) 0.0003(6) -0.0061(7) 0.0044(6)
C21 0.0276(9) 0.0386(10) 0.0380(10) -0.0011(8) -0.0053(8) 0.0023(7)
C30 0.0337(9) 0.0249(8) 0.0295(9) -0.0025(6) -0.0011(7) -0.0042(7)
C31 0.0350(9) 0.0275(9) 0.0385(10) 0.0005(7) 0.0073(8) -0.0034(7)

loop_
_atom_type_symbol
_atom_type_description
_atom_type_scat_dispersion_real
_atom_type_scat_dispersion_imag
_atom_type_scat_source
C C 0.0033 0.0016 'International Tables Vol C Tables 4.2.6.8 and 6.1.1.4'
H H 0.0000 0.0000 'International Tables Vol C Tables 4.2.6.8 and 6.1.1.4'
B B 0.0013 0.0007 'International Tables Vol C Tables 4.2.6.8 and 6.1.1.4'
O O 0.0106 0.0060 'International Tables Vol C Tables 4.2.6.8 and 6.1.1.4'
P P 0.1023 0.0942 'International Tables Vol C Tables 4.2.6.8 and 6.1.1.4'
Cl Cl 0.1484 0.1585 'International Tables Vol C Tables 4.2.6.8 and 6.1.1.4'

loop_
_geom_angle_atom_site_label_1
_geom_angle_atom_site_label_2
_geom_angle_atom_site_label_3
_geom_angle
_geom_angle_site_symmetry_1
_geom_angle_site_symmetry_3
_geom_angle_publ_flag
O1 B1 O2 107.82(13) . . ?
O1 B1 Cl1 109.58(11) . . ?
O2 B1 Cl1 110.90(11) . . ?
O1 B1 P1 109.69(11) . . ?
O2 B1 P1 111.67(11) . . ?
Cl1 B1 P1 107.17(8) . . ?
C6 C1 O1 127.58(15) . . ?
C6 C1 C2 122.08(15) . . ?
O1 C1 C2 110.34(13) . . ?
C1 O1 B1 105.13(12) . . ?
O2 C2 C3 127.87(15) . . ?
O2 C2 C1 110.71(13) . . ?
C3 C2 C1 121.41(15) . . ?
C2 O2 B1 105.10(12) . . ?
C2 C3 C4 117.03(16) . . ?
C5 C4 C3 121.43(16) . . ?
C4 C5 C6 121.03(17) . . ?
C1 C6 C5 116.97(16) . . ?
C10 P1 C20 105.98(9) . . ?
C10 P1 C30 107.99(8) . . ?
C20 P1 C30 107.11(8) . . ?
C10 P1 B1 115.37(8) . . ?
C20 P1 B1 110.05(8) . . ?
C30 P1 B1 109.97(8) . . ?
C11 C10 P1 114.80(13) . . ?
C21 C20 P1 113.33(12) . . ?
C31 C30 P1 113.78(12) . . ?

loop_
_geom_bond_atom_site_label_1
_geom_bond_atom_site_label_2
_geom_bond_distance
_geom_bond_site_symmetry_2
_geom_bond_publ_flag
B1 O1 1.459(2) . ?
B1 O2 1.463(2) . ?
B1 Cl1 1.9254(18) . ?
B1 P1 2.0079(18) . ?
C1 C6 1.381(2) . ?
C1 O1 1.3817(18) . ?
C1 C2 1.394(2) . ?
C2 O2 1.3776(19) . ?
C2 C3 1.387(2) . ?
C3 C4 1.405(3) . ?
C4 C5 1.391(3) . ?
C5 C6 1.410(3) . ?
P1 C10 1.8210(18) . ?
P1 C20 1.8215(17) . ?
P1 C30 1.8247(18) . ?
C10 C11 1.527(3) . ?
C20 C21 1.529(3) . ?
C30 C31 1.530(3) . ?
